data_7111171
loop_
_publ_author_name
'Ichinohe, Masaaki'
'Matsuno, Tadahiro'
'Sekiguchi, Akira'

_publ_section_title
;
 Reaction of cyclotrisilene with phenylacetylene: an unusual product with
 a bicyclo[3.2.0]hepta-3,6-diene skeleton
;
_journal_issue 2
_journal_name_full 'Chemical Communications'
_journal_page_first 183
_journal_paper_doi 10.1039/b008375p
_journal_year 2001
_chemical_formula_sum 'C52 H96 Si7'
_chemical_formula_weight 917.92
_chemical_name_systematic
;
  1,2,2,5-tetrakis[di-tert-butyl(methyl)silyl]-4,7-diphenyl-
  1,2,5-trisilabicyclo[4.2.0]hepta-3,6-diene
;
_space_group_IT_number 2
_symmetry_cell_setting triclinic
_symmetry_space_group_name_Hall '-P 1'
_symmetry_space_group_name_H-M 'P -1'
_atom_sites_solution_hydrogens geom
_atom_sites_solution_primary direct
_atom_sites_solution_secondary difmap
_audit_creation_method SHELXL-97
_cell_angle_alpha 99.765(3)
_cell_angle_beta 114.847(3)
_cell_angle_gamma 92.241(3)
_cell_formula_units_Z 2
_cell_length_a 13.7380(8)
_cell_length_b 14.6250(9)
_cell_length_c 15.751(1)
_cell_measurement_reflns_used 26823
_cell_measurement_temperature 150
_cell_measurement_theta_max 27.95
_cell_measurement_theta_min 2.12
_cell_volume 2808.5(3)
_computing_cell_refinement Scalepack
_computing_data_collection 'MacScience Xpress'
_computing_data_reduction Denzo
_computing_molecular_graphics ORTEP
_computing_publication_material CIFTAB
_computing_structure_refinement 'SHELXL-97 (Sheldrick, 1997)'
_computing_structure_solution SIR92
_diffrn_ambient_temperature 295
_diffrn_measured_fraction_theta_full 0.902
_diffrn_measured_fraction_theta_max 0.902
_diffrn_measurement_device 'Mac Science DIP2030 Image plate'
_diffrn_orient_matrix_type X=UH
_diffrn_orient_matrix_UB_11 0.04762
_diffrn_orient_matrix_UB_12 0.04807
_diffrn_orient_matrix_UB_13 0.04390
_diffrn_orient_matrix_UB_21 -0.01647
_diffrn_orient_matrix_UB_22 -0.02639
_diffrn_orient_matrix_UB_23 0.06238
_diffrn_orient_matrix_UB_31 0.06207
_diffrn_orient_matrix_UB_32 -0.02849
_diffrn_orient_matrix_UB_33 0.02066
_diffrn_radiation_monochromator graphite
_diffrn_radiation_source 'rotating anode'
_diffrn_radiation_type MoK\a
_diffrn_radiation_wavelength 0.71070
_diffrn_reflns_av_R_equivalents 0.0240
_diffrn_reflns_av_sigmaI/netI 0.0382
_diffrn_reflns_limit_h_max 18
_diffrn_reflns_limit_h_min 0
_diffrn_reflns_limit_k_max 19
_diffrn_reflns_limit_k_min -19
_diffrn_reflns_limit_l_max 18
_diffrn_reflns_limit_l_min -20
_diffrn_reflns_number 26823
_diffrn_reflns_theta_full 27.95
_diffrn_reflns_theta_max 27.95
_diffrn_reflns_theta_min 2.12
_exptl_absorpt_coefficient_mu 0.201
_exptl_absorpt_correction_type none
_exptl_crystal_colour Colourless
_exptl_crystal_density_diffrn 1.085
_exptl_crystal_density_meas ?
_exptl_crystal_description Cube
_exptl_crystal_F_000 1012
_exptl_crystal_size_max 0.5
_exptl_crystal_size_mid 0.3
_exptl_crystal_size_min 0.2
_refine_diff_density_max 3.578
_refine_diff_density_min -1.310
_refine_diff_density_rms 0.084
_refine_ls_extinction_coef 0.0211(19)
_refine_ls_extinction_expression Fc^*^=kFc[1+0.001xFc^2^\l^3^/sin(2\q)]^-1/4^
_refine_ls_extinction_method SHELXL
_refine_ls_goodness_of_fit_ref 1.014
_refine_ls_hydrogen_treatment mixed
_refine_ls_matrix_type full
_refine_ls_number_parameters 533
_refine_ls_number_reflns 12169
_refine_ls_number_restraints 0
_refine_ls_restrained_S_all 1.014
_refine_ls_R_factor_all 0.0843
_refine_ls_R_factor_gt 0.0705
_refine_ls_shift/su_max 0.065
_refine_ls_shift/su_mean 0.004
_refine_ls_structure_factor_coef Fsqd
_refine_ls_weighting_details 'calc w=1/[\s^2^(Fo^2^)+(0.1085P)^2^+4.4780P] where P=(Fo^2^+2Fc^2^)/3'
_refine_ls_weighting_scheme calc
_refine_ls_wR_factor_gt 0.1851
_refine_ls_wR_factor_ref 0.2015
_reflns_number_gt 10097
_reflns_number_total 12169
_reflns_threshold_expression >2sigma(I)
_cod_data_source_file b008375psup1.cif
_cod_data_source_block shelxl
_cod_depositor_comments
;
The following automatic conversions were performed:

'_symmetry_cell_setting' value 'Triclinic' changed to 'triclinic'
according to /home/saulius/struct/CIF-dictionaries/cif_core.dic
dictionary named 'cif_core.dic' version 2.4.2 from 2011-04-26.

Automatic conversion script
Id: cif_fix_values 1891 2012-01-12 08:04:46Z andrius 

The following automatic conversions were performed:

'_exptl_crystal_density_meas' value 'not measured' was changed to '?'
- the value is perceived as not measured.

Automatic conversion script
Id: cif_fix_values 3008 2015-01-20 13:52:24Z robertas 
;
_cod_original_sg_symbol_H-M 'P -1          '
_cod_database_code 7111171

loop_
_symmetry_equiv_pos_as_xyz
'x, y, z'
'-x, -y, -z'

loop_
_atom_site_label
_atom_site_type_symbol
_atom_site_fract_x
_atom_site_fract_y
_atom_site_fract_z
_atom_site_U_iso_or_equiv
_atom_site_adp_type
_atom_site_occupancy
_atom_site_symmetry_multiplicity
_atom_site_calc_flag
_atom_site_refinement_flags
Si1 Si 0.69981(6) 0.19595(5) 0.34413(5) 0.02519(18) Uani 1 1 d .
Si2 Si 0.66697(6) 0.32161(5) 0.25144(5) 0.02296(17) Uani 1 1 d .
Si3 Si 0.78245(6) 0.26771(5) 0.18002(5) 0.02307(17) Uani 1 1 d .
Si4 Si 0.54755(7) 0.07082(5) 0.27274(6) 0.02864(19) Uani 1 1 d .
Si5 Si 0.82126(8) 0.24253(7) 0.51757(6) 0.0375(2) Uani 1 1 d .
Si6 Si 0.66444(7) 0.48930(5) 0.29877(6) 0.02808(19) Uani 1 1 d .
Si7 Si 0.91833(7) 0.34926(5) 0.15012(6) 0.02787(18) Uani 1 1 d .
C1 C 0.8188(2) 0.15531(18) 0.22621(19) 0.0252(5) Uani 1 1 d .
C2 C 0.7883(2) 0.13534(19) 0.2928(2) 0.0286(6) Uani 1 1 d .
H2 H 0.8125 0.0827 0.3217 0.050 Uiso 1 1 d R
C3 C 0.5732(2) 0.26988(18) 0.11760(19) 0.0248(5) Uani 1 1 d .
C4 C 0.6414(2) 0.24231(19) 0.0789(2) 0.0262(5) Uani 1 1 d .
H4 H 0.6220 0.2151 0.0132 0.050 Uiso 1 1 d R
C5 C 0.8778(2) 0.08739(19) 0.1900(2) 0.0282(6) Uani 1 1 d .
C6 C 0.8419(3) 0.0526(2) 0.0923(2) 0.0330(6) Uani 1 1 d .
H6 H 0.7777 0.0722 0.0479 0.050 Uiso 1 1 d R
C7 C 0.8987(3) -0.0093(2) 0.0587(3) 0.0421(8) Uani 1 1 d .
H7 H 0.8726 -0.0327 -0.0087 0.050 Uiso 1 1 d R
C8 C 0.9921(3) -0.0373(2) 0.1227(3) 0.0475(9) Uani 1 1 d .
H8 H 1.0316 -0.0791 0.0998 0.050 Uiso 1 1 d R
C9 C 1.0279(3) -0.0047(3) 0.2200(3) 0.0491(9) Uani 1 1 d .
H9 H 1.0921 -0.0241 0.2645 0.050 Uiso 1 1 d R
C10 C 0.9708(3) 0.0560(2) 0.2533(3) 0.0400(7) Uani 1 1 d .
H10 H 0.9946 0.0773 0.3208 0.050 Uiso 1 1 d R
C11 C 0.4538(2) 0.26323(19) 0.06251(19) 0.0259(5) Uani 1 1 d .
C12 C 0.3954(2) 0.3275(2) 0.0908(2) 0.0324(6) Uani 1 1 d .
H12 H 0.4354 0.3753 0.1471 0.050 Uiso 1 1 d R
C13 C 0.2836(3) 0.3234(2) 0.0396(3) 0.0392(7) Uani 1 1 d .
H13 H 0.2466 0.3693 0.0594 0.050 Uiso 1 1 d R
C14 C 0.2285(3) 0.2527(3) -0.0401(2) 0.0397(7) Uani 1 1 d .
H14 H 0.1526 0.2492 -0.0752 0.050 Uiso 1 1 d R
C15 C 0.2843(3) 0.1874(2) -0.0693(2) 0.0366(7) Uani 1 1 d .
H15 H 0.2459 0.1383 -0.1243 0.050 Uiso 1 1 d R
C16 C 0.3958(2) 0.1926(2) -0.0197(2) 0.0300(6) Uani 1 1 d .
H16 H 0.4347 0.1480 -0.0414 0.050 Uiso 1 1 d R
C17 C 0.5276(3) 0.0430(2) 0.1446(2) 0.0340(6) Uani 1 1 d .
H17A H 0.5131 0.0981 0.1181 0.050 Uiso 1 1 d R
H17B H 0.4678 -0.0053 0.1082 0.050 Uiso 1 1 d R
H17C H 0.5919 0.0221 0.1423 0.050 Uiso 1 1 d R
C18 C 0.4144(3) 0.1117(2) 0.2714(2) 0.0361(7) Uani 1 1 d .
C19 C 0.4215(3) 0.2184(2) 0.2820(2) 0.0351(6) Uani 1 1 d .
H19A H 0.4408 0.2358 0.2341 0.050 Uiso 1 1 d R
H19B H 0.4767 0.2478 0.3443 0.050 Uiso 1 1 d R
H19C H 0.3537 0.2382 0.2740 0.050 Uiso 1 1 d R
C20 C 0.3190(3) 0.0689(3) 0.1737(3) 0.0534(10) Uani 1 1 d .
H20A H 0.3354 0.0827 0.1232 0.050 Uiso 1 1 d R
H20B H 0.2549 0.0950 0.1701 0.050 Uiso 1 1 d R
H20C H 0.3078 0.0024 0.1672 0.050 Uiso 1 1 d R
C21 C 0.3846(4) 0.0874(3) 0.3495(3) 0.0534(10) Uani 1 1 d .
H21A H 0.4426 0.1132 0.4112 0.050 Uiso 1 1 d R
H21B H 0.3728 0.0207 0.3416 0.050 Uiso 1 1 d R
H21C H 0.3199 0.1133 0.3445 0.050 Uiso 1 1 d R
C22 C 0.5763(3) -0.0471(2) 0.3149(3) 0.0407(8) Uani 1 1 d .
C23 C 0.4766(4) -0.1198(2) 0.2548(3) 0.0550(10) Uani 1 1 d .
H23A H 0.4149 -0.0984 0.2634 0.050 Uiso 1 1 d R
H23B H 0.4891 -0.1783 0.2749 0.050 Uiso 1 1 d R
H23C H 0.4611 -0.1280 0.1886 0.050 Uiso 1 1 d R
C24 C 0.6053(5) -0.0393(3) 0.4215(3) 0.0644(12) Uani 1 1 d .
H24A H 0.5475 -0.0152 0.4346 0.050 Uiso 1 1 d R
H24B H 0.6708 0.0019 0.4597 0.050 Uiso 1 1 d R
H24C H 0.6136 -0.1002 0.4367 0.050 Uiso 1 1 d R
C25 C 0.6700(3) -0.0851(2) 0.2980(3) 0.0474(9) Uani 1 1 d .
H25A H 0.6542 -0.0904 0.2319 0.050 Uiso 1 1 d R
H25B H 0.6777 -0.1456 0.3142 0.050 Uiso 1 1 d R
H25C H 0.7349 -0.0435 0.3372 0.050 Uiso 1 1 d R
C26 C 0.8866(3) 0.3651(2) 0.5310(3) 0.0460(8) Uani 1 1 d .
H26A H 0.8330 0.4059 0.5118 0.050 Uiso 1 1 d R
H26B H 0.9253 0.3625 0.4914 0.050 Uiso 1 1 d R
H26C H 0.9379 0.3884 0.5965 0.050 Uiso 1 1 d R
C27 C 0.7470(3) 0.2465(2) 0.5997(2) 0.0360(7) Uani 1 1 d .
C28 C 0.6274(4) 0.2526(5) 0.5435(4) 0.0790(17) Uani 1 1 d .
H28A H 0.6195 0.3035 0.5106 0.050 Uiso 1 1 d R
H28B H 0.5947 0.2629 0.5865 0.050 Uiso 1 1 d R
H28C H 0.5942 0.1952 0.4978 0.050 Uiso 1 1 d R
C29 C 0.7905(6) 0.3357(3) 0.6763(4) 0.0825(18) Uani 1 1 d .
H29A H 0.7874 0.3887 0.6468 0.050 Uiso 1 1 d R
H29B H 0.8653 0.3328 0.7184 0.050 Uiso 1 1 d R
H29C H 0.7493 0.3419 0.7121 0.050 Uiso 1 1 d R
C30 C 0.7552(4) 0.1656(3) 0.6498(3) 0.0554(10) Uani 1 1 d .
H30A H 0.7280 0.1081 0.6031 0.050 Uiso 1 1 d R
H30B H 0.7136 0.1732 0.6858 0.050 Uiso 1 1 d R
H30C H 0.8296 0.1641 0.6922 0.050 Uiso 1 1 d R
C31 C 0.9459(3) 0.1756(3) 0.5597(3) 0.0439(8) Uani 1 1 d .
C32 C 1.0173(3) 0.2107(3) 0.6678(3) 0.0581(11) Uani 1 1 d .
H32A H 0.9775 0.1984 0.7029 0.050 Uiso 1 1 d R
H32B H 1.0388 0.2768 0.6802 0.050 Uiso 1 1 d R
H32C H 1.0809 0.1791 0.6875 0.050 Uiso 1 1 d R
C33 C 0.9157(3) 0.0696(3) 0.5399(3) 0.0539(10) Uani 1 1 d .
H33A H 0.8728 0.0564 0.5725 0.050 Uiso 1 1 d R
H33B H 0.9797 0.0393 0.5623 0.050 Uiso 1 1 d R
H33C H 0.8743 0.0468 0.4724 0.050 Uiso 1 1 d R
C34 C 1.0151(3) 0.1973(3) 0.5076(3) 0.0453(8) Uani 1 1 d .
H34A H 1.0352 0.2636 0.5202 0.050 Uiso 1 1 d R
H34B H 0.9743 0.1746 0.4401 0.050 Uiso 1 1 d R
H34C H 1.0797 0.1671 0.5300 0.050 Uiso 1 1 d R
C35 C 0.8117(3) 0.5315(2) 0.3780(2) 0.0394(7) Uani 1 1 d .
H35A H 0.8378 0.5013 0.4317 0.050 Uiso 1 1 d R
H35B H 0.8229 0.5980 0.4003 0.050 Uiso 1 1 d R
H35C H 0.8551 0.5167 0.3425 0.050 Uiso 1 1 d R
C36 C 0.5878(3) 0.5227(3) 0.3750(2) 0.0419(8) Uani 1 1 d .
C37 C 0.6370(4) 0.4788(4) 0.4633(3) 0.0615(12) Uani 1 1 d .
H37A H 0.6298 0.4120 0.4434 0.050 Uiso 1 1 d R
H37B H 0.6027 0.4951 0.5035 0.050 Uiso 1 1 d R
H37C H 0.7142 0.5017 0.4983 0.050 Uiso 1 1 d R
C38 C 0.4663(3) 0.4881(3) 0.3246(3) 0.0485(9) Uani 1 1 d .
H38A H 0.4575 0.4217 0.3016 0.050 Uiso 1 1 d R
H38B H 0.4340 0.5183 0.2717 0.050 Uiso 1 1 d R
H38C H 0.4367 0.5025 0.3687 0.050 Uiso 1 1 d R
C39 C 0.6046(4) 0.6296(3) 0.4121(3) 0.0555(10) Uani 1 1 d .
H39A H 0.6829 0.6515 0.4439 0.050 Uiso 1 1 d R
H39B H 0.5755 0.6440 0.4561 0.050 Uiso 1 1 d R
H39C H 0.5728 0.6597 0.3592 0.050 Uiso 1 1 d R
C40 C 0.6212(3) 0.5537(2) 0.1921(2) 0.0331(6) Uani 1 1 d .
C41 C 0.5068(3) 0.5830(2) 0.1565(3) 0.0431(8) Uani 1 1 d .
H41A H 0.5014 0.6211 0.2087 0.050 Uiso 1 1 d R
H41B H 0.4567 0.5282 0.1311 0.050 Uiso 1 1 d R
H41C H 0.4979 0.6179 0.1074 0.050 Uiso 1 1 d R
C42 C 0.7005(4) 0.6441(2) 0.2241(3) 0.0473(9) Uani 1 1 d .
H42A H 0.7001 0.6830 0.2783 0.050 Uiso 1 1 d R
H42B H 0.6833 0.6770 0.1726 0.050 Uiso 1 1 d R
H42C H 0.7751 0.6284 0.2413 0.050 Uiso 1 1 d R
C43 C 0.6283(3) 0.4932(2) 0.1055(2) 0.0357(7) Uani 1 1 d .
H43A H 0.5814 0.4365 0.0844 0.050 Uiso 1 1 d R
H43B H 0.7028 0.4783 0.1234 0.050 Uiso 1 1 d R
H43C H 0.6109 0.5270 0.0546 0.050 Uiso 1 1 d R
C44 C 0.9291(3) 0.4792(2) 0.1930(3) 0.0445(8) Uani 1 1 d .
H44A H 0.8629 0.5008 0.1593 0.050 Uiso 1 1 d R
H44B H 0.9856 0.5104 0.1813 0.050 Uiso 1 1 d R
H44C H 0.9502 0.4926 0.2603 0.050 Uiso 1 1 d R
C45 C 0.8749(3) 0.3290(2) 0.0143(2) 0.0348(6) Uani 1 1 d .
C46 C 0.7787(4) 0.3843(3) -0.0302(3) 0.0507(9) Uani 1 1 d .
H46A H 0.8010 0.4493 -0.0003 0.050 Uiso 1 1 d R
H46B H 0.7202 0.3606 -0.0207 0.050 Uiso 1 1 d R
H46C H 0.7600 0.3770 -0.0974 0.050 Uiso 1 1 d R
C47 C 0.9675(4) 0.3649(3) -0.0068(3) 0.0517(9) Uani 1 1 d .
H47A H 0.9931 0.4294 0.0242 0.050 Uiso 1 1 d R
H47B H 0.9441 0.3588 -0.0745 0.050 Uiso 1 1 d R
H47C H 1.0279 0.3288 0.0170 0.050 Uiso 1 1 d R
C48 C 0.8387(3) 0.2256(2) -0.0358(2) 0.0410(7) Uani 1 1 d .
H48A H 0.7816 0.2022 -0.0234 0.050 Uiso 1 1 d R
H48B H 0.8990 0.1900 -0.0119 0.050 Uiso 1 1 d R
H48C H 0.8152 0.2200 -0.1034 0.050 Uiso 1 1 d R
C49 C 1.0608(3) 0.3181(2) 0.2245(3) 0.0375(7) Uani 1 1 d .
C50 C 1.1497(3) 0.3959(3) 0.2411(3) 0.0527(9) Uani 1 1 d .
H50A H 1.1490 0.4029 0.1808 0.050 Uiso 1 1 d R
H50B H 1.2204 0.3794 0.2804 0.050 Uiso 1 1 d R
H50C H 1.1399 0.4537 0.2726 0.050 Uiso 1 1 d R
C51 C 1.0858(3) 0.2266(2) 0.1783(3) 0.0418(8) Uani 1 1 d .
H51A H 1.0821 0.2315 0.1168 0.050 Uiso 1 1 d R
H51B H 1.0352 0.1758 0.1709 0.050 Uiso 1 1 d R
H51C H 1.1582 0.2152 0.2184 0.050 Uiso 1 1 d R
C52 C 1.0683(3) 0.3099(3) 0.3232(3) 0.0462(8) Uani 1 1 d .
H52A H 1.0537 0.3671 0.3521 0.050 Uiso 1 1 d R
H52B H 1.1409 0.2985 0.3633 0.050 Uiso 1 1 d R
H52C H 1.0179 0.2591 0.3157 0.050 Uiso 1 1 d R

loop_
_atom_site_aniso_label
_atom_site_aniso_U_11
_atom_site_aniso_U_22
_atom_site_aniso_U_33
_atom_site_aniso_U_23
_atom_site_aniso_U_13
_atom_site_aniso_U_12
Si1 0.0305(4) 0.0261(4) 0.0262(4) 0.0105(3) 0.0168(3) 0.0088(3)
Si2 0.0267(4) 0.0227(3) 0.0241(3) 0.0074(3) 0.0141(3) 0.0070(3)
Si3 0.0259(3) 0.0231(3) 0.0256(3) 0.0082(3) 0.0149(3) 0.0064(3)
Si4 0.0377(4) 0.0245(4) 0.0318(4) 0.0090(3) 0.0214(4) 0.0057(3)
Si5 0.0365(4) 0.0483(5) 0.0301(4) 0.0135(4) 0.0144(4) 0.0092(4)
Si6 0.0376(4) 0.0242(4) 0.0279(4) 0.0076(3) 0.0179(3) 0.0100(3)
Si7 0.0315(4) 0.0247(4) 0.0344(4) 0.0080(3) 0.0202(3) 0.0042(3)
C1 0.0271(12) 0.0259(12) 0.0268(12) 0.0087(10) 0.0141(11) 0.0083(10)
C2 0.0334(14) 0.0274(13) 0.0313(13) 0.0137(11) 0.0165(12) 0.0094(11)
C3 0.0269(12) 0.0229(11) 0.0281(12) 0.0085(10) 0.0140(11) 0.0059(10)
C4 0.0299(13) 0.0266(12) 0.0261(12) 0.0072(10) 0.0150(11) 0.0064(10)
C5 0.0337(14) 0.0253(12) 0.0376(15) 0.0123(11) 0.0242(13) 0.0095(11)
C6 0.0374(15) 0.0286(13) 0.0399(16) 0.0061(12) 0.0237(14) 0.0041(12)
C7 0.0521(19) 0.0341(16) 0.0503(19) 0.0012(14) 0.0345(18) 0.0057(14)
C8 0.062(2) 0.0372(17) 0.069(2) 0.0179(16) 0.049(2) 0.0228(16)
C9 0.059(2) 0.052(2) 0.061(2) 0.0332(18) 0.040(2) 0.0345(18)
C10 0.0495(18) 0.0450(17) 0.0442(17) 0.0255(14) 0.0303(16) 0.0269(15)
C11 0.0279(13) 0.0280(12) 0.0255(12) 0.0098(10) 0.0133(11) 0.0052(10)
C12 0.0338(14) 0.0346(14) 0.0339(14) 0.0109(12) 0.0175(13) 0.0094(12)
C13 0.0334(15) 0.0469(18) 0.0453(18) 0.0166(14) 0.0212(15) 0.0155(14)
C14 0.0267(14) 0.0531(19) 0.0406(17) 0.0170(15) 0.0130(13) 0.0064(14)
C15 0.0328(15) 0.0403(16) 0.0336(15) 0.0096(13) 0.0112(13) -0.0014(13)
C16 0.0310(14) 0.0324(14) 0.0303(14) 0.0088(11) 0.0157(12) 0.0053(11)
C17 0.0424(16) 0.0306(14) 0.0331(14) 0.0074(11) 0.0203(13) 0.0014(12)
C18 0.0380(16) 0.0333(15) 0.0471(18) 0.0076(13) 0.0283(15) 0.0030(13)
C19 0.0342(15) 0.0360(15) 0.0427(16) 0.0141(13) 0.0213(14) 0.0110(12)
C20 0.0390(18) 0.050(2) 0.066(2) -0.0061(18) 0.0247(19) -0.0034(16)
C21 0.071(3) 0.0417(18) 0.080(3) 0.0210(18) 0.061(2) 0.0112(18)
C22 0.062(2) 0.0293(14) 0.0449(18) 0.0162(13) 0.0324(17) 0.0104(14)
C23 0.068(3) 0.0314(16) 0.084(3) 0.0167(18) 0.049(2) 0.0025(17)
C24 0.104(4) 0.057(2) 0.055(2) 0.031(2) 0.048(3) 0.029(3)
C25 0.063(2) 0.0277(15) 0.058(2) 0.0135(14) 0.0295(19) 0.0135(15)
C26 0.053(2) 0.0294(15) 0.0466(19) 0.0099(14) 0.0135(17) -0.0061(14)
C27 0.0434(17) 0.0432(17) 0.0277(14) 0.0112(12) 0.0195(13) 0.0101(14)
C28 0.063(3) 0.145(5) 0.063(3) 0.053(3) 0.045(3) 0.053(3)
C29 0.125(5) 0.057(3) 0.093(4) -0.011(3) 0.086(4) -0.013(3)
C30 0.071(3) 0.048(2) 0.077(3) 0.034(2) 0.051(2) 0.0194(19)
C31 0.0386(17) 0.0468(19) 0.0450(18) 0.0165(15) 0.0142(15) 0.0046(15)
C32 0.0415(19) 0.081(3) 0.043(2) 0.016(2) 0.0097(17) 0.003(2)
C33 0.053(2) 0.048(2) 0.059(2) 0.0200(18) 0.0191(19) 0.0117(17)
C34 0.0359(16) 0.054(2) 0.0461(19) 0.0074(16) 0.0193(15) -0.0002(15)
C35 0.0464(18) 0.0291(14) 0.0390(16) 0.0069(12) 0.0150(15) 0.0048(13)
C36 0.053(2) 0.0460(18) 0.0368(16) 0.0118(14) 0.0269(16) 0.0230(16)
C37 0.080(3) 0.089(3) 0.045(2) 0.032(2) 0.045(2) 0.046(3)
C38 0.057(2) 0.058(2) 0.050(2) 0.0154(17) 0.0386(19) 0.0214(18)
C39 0.070(3) 0.053(2) 0.0424(19) -0.0024(16) 0.026(2) 0.028(2)
C40 0.0465(17) 0.0252(13) 0.0340(15) 0.0111(11) 0.0210(14) 0.0111(12)
C41 0.056(2) 0.0413(17) 0.0391(17) 0.0170(14) 0.0224(16) 0.0248(16)
C42 0.070(2) 0.0285(15) 0.0471(19) 0.0136(14) 0.0276(19) 0.0038(16)
C43 0.0502(18) 0.0330(15) 0.0337(15) 0.0145(12) 0.0239(14) 0.0138(13)
C44 0.0466(19) 0.0306(15) 0.062(2) 0.0063(15) 0.0299(18) 0.0006(14)
C45 0.0461(17) 0.0350(15) 0.0391(16) 0.0173(12) 0.0291(15) 0.0148(13)
C46 0.067(2) 0.057(2) 0.0443(19) 0.0280(17) 0.0308(19) 0.030(2)
C47 0.069(2) 0.049(2) 0.062(2) 0.0255(18) 0.047(2) 0.0104(19)
C48 0.0521(19) 0.0435(17) 0.0336(15) 0.0079(13) 0.0242(15) 0.0102(15)
C49 0.0298(14) 0.0374(16) 0.0467(18) 0.0094(13) 0.0181(14) 0.0006(12)
C50 0.0374(18) 0.048(2) 0.072(3) 0.0072(19) 0.0259(19) -0.0031(16)
C51 0.0343(15) 0.0412(17) 0.060(2) 0.0171(15) 0.0269(16) 0.0102(14)
C52 0.0354(16) 0.055(2) 0.0394(17) 0.0074(15) 0.0089(15) 0.0022(15)

loop_
_atom_type_symbol
_atom_type_description
_atom_type_scat_dispersion_real
_atom_type_scat_dispersion_imag
_atom_type_scat_source
C C 0.0033 0.0016 'International Tables Vol C Tables 4.2.6.8 and 6.1.1.4'
H H 0.0000 0.0000 'International Tables Vol C Tables 4.2.6.8 and 6.1.1.4'
Si Si 0.0817 0.0704 'International Tables Vol C Tables 4.2.6.8 and 6.1.1.4'

loop_
_geom_angle_atom_site_label_1
_geom_angle_atom_site_label_2
_geom_angle_atom_site_label_3
_geom_angle
C2 Si1 Si4 96.85(9)
C2 Si1 Si2 95.83(9)
Si4 Si1 Si2 111.83(4)
C2 Si1 Si5 103.31(10)
Si4 Si1 Si5 124.71(4)
Si2 Si1 Si5 116.46(4)
C3 Si2 Si3 73.72(9)
C3 Si2 Si6 113.75(8)
Si3 Si2 Si6 120.08(4)
C3 Si2 Si1 109.77(8)
Si3 Si2 Si1 92.57(3)
Si6 Si2 Si1 131.02(4)
C4 Si3 C1 107.81(12)
C4 Si3 Si2 75.04(9)
C1 Si3 Si2 101.67(9)
C4 Si3 Si7 116.33(9)
C1 Si3 Si7 115.92(9)
Si2 Si3 Si7 132.27(4)
C17 Si4 C18 107.02(15)
C17 Si4 C22 104.05(14)
C18 Si4 C22 112.75(15)
C17 Si4 Si1 101.56(10)
C18 Si4 Si1 113.51(10)
C22 Si4 Si1 116.33(12)
C26 Si5 C31 101.45(17)
C26 Si5 C27 109.80(17)
C31 Si5 C27 112.28(15)
C26 Si5 Si1 103.67(12)
C31 Si5 Si1 114.23(13)
C27 Si5 Si1 114.16(11)
C35 Si6 C36 106.70(16)
C35 Si6 C40 106.79(15)
C36 Si6 C40 111.60(14)
C35 Si6 Si2 102.11(11)
C36 Si6 Si2 115.41(12)
C40 Si6 Si2 113.18(9)
C44 Si7 C45 106.38(16)
C44 Si7 C49 103.99(16)
C45 Si7 C49 115.09(15)
C44 Si7 Si3 110.42(12)
C45 Si7 Si3 109.46(11)
C49 Si7 Si3 111.22(10)
C2 C1 C5 118.6(2)
C2 C1 Si3 119.0(2)
C5 C1 Si3 122.45(19)
C1 C2 Si1 130.5(2)
C1 C2 H2 119.9
Si1 C2 H2 109.6
C4 C3 C11 124.3(3)
C4 C3 Si2 104.7(2)
C11 C3 Si2 130.9(2)
C3 C4 Si3 106.5(2)
C3 C4 H4 126.8
Si3 C4 H4 126.6
C6 C5 C10 117.9(3)
C6 C5 C1 121.1(3)
C10 C5 C1 121.0(3)
C7 C6 C5 120.9(3)
C7 C6 H6 119.9
C5 C6 H6 119.2
C8 C7 C6 120.0(3)
C8 C7 H7 120.2
C6 C7 H7 119.7
C9 C8 C7 119.8(3)
C9 C8 H8 120.0
C7 C8 H8 120.2
C8 C9 C10 120.1(3)
C8 C9 H9 120.1
C10 C9 H9 119.8
C9 C10 C5 121.2(3)
C9 C10 H10 120.1
C5 C10 H10 118.7
C12 C11 C16 117.7(3)
C12 C11 C3 120.6(3)
C16 C11 C3 121.7(3)
C11 C12 C13 121.7(3)
C11 C12 H12 117.3
C13 C12 H12 121.1
C14 C13 C12 119.5(3)
C14 C13 H13 120.9
C12 C13 H13 119.6
C13 C14 C15 120.1(3)
C13 C14 H14 120.2
C15 C14 H14 119.7
C14 C15 C16 120.4(3)
C14 C15 H15 119.9
C16 C15 H15 119.6
C15 C16 C11 120.6(3)
C15 C16 H16 120.2
C11 C16 H16 119.2
Si4 C17 H17A 109.5
Si4 C17 H17B 109.5
H17A C17 H17B 109.6
Si4 C17 H17C 109.5
H17A C17 H17C 109.2
H17B C17 H17C 109.5
C19 C18 C20 107.2(3)
C19 C18 C21 107.3(3)
C20 C18 C21 107.4(3)
C19 C18 Si4 109.2(2)
C20 C18 Si4 109.5(2)
C21 C18 Si4 116.0(3)
C18 C19 H19A 109.1
C18 C19 H19B 109.6
H19A C19 H19B 108.7
C18 C19 H19C 109.7
H19A C19 H19C 109.8
H19B C19 H19C 110.0
C18 C20 H20A 109.4
C18 C20 H20B 109.5
H20A C20 H20B 109.6
C18 C20 H20C 109.4
H20A C20 H20C 109.6
H20B C20 H20C 109.4
C18 C21 H21A 109.2
C18 C21 H21B 109.8
H21A C21 H21B 109.5
C18 C21 H21C 109.3
H21A C21 H21C 109.6
H21B C21 H21C 109.3
C23 C22 C24 109.5(3)
C23 C22 C25 106.7(3)
C24 C22 C25 107.2(3)
C23 C22 Si4 109.0(3)
C24 C22 Si4 113.4(3)
C25 C22 Si4 110.8(2)
C22 C23 H23A 109.5
C22 C23 H23B 110.2
H23A C23 H23B 108.5
C22 C23 H23C 109.8
H23A C23 H23C 108.9
H23B C23 H23C 109.9
C22 C24 H24A 109.2
C22 C24 H24B 110.1
H24A C24 H24B 109.4
C22 C24 H24C 109.3
H24A C24 H24C 108.7
H24B C24 H24C 110.0
C22 C25 H25A 109.0
C22 C25 H25B 108.5
H25A C25 H25B 109.7
C22 C25 H25C 109.4
H25A C25 H25C 110.0
H25B C25 H25C 110.1
Si5 C26 H26A 110.2
Si5 C26 H26B 109.5
H26A C26 H26B 109.2
Si5 C26 H26C 109.8
H26A C26 H26C 110.0
H26B C26 H26C 108.1
C30 C27 C28 107.0(4)
C30 C27 C29 107.4(3)
C28 C27 C29 105.5(4)
C30 C27 Si5 116.5(3)
C28 C27 Si5 110.7(2)
C29 C27 Si5 109.1(3)
C27 C28 H28A 108.9
C27 C28 H28B 109.2
H28A C28 H28B 110.1
C27 C28 H28C 109.1
H28A C28 H28C 109.5
H28B C28 H28C 110.0
C27 C29 H29A 109.6
C27 C29 H29B 109.1
H29A C29 H29B 108.4
C27 C29 H29C 109.8
H29A C29 H29C 110.3
H29B C29 H29C 109.6
C27 C30 H30A 109.4
C27 C30 H30B 109.6
H30A C30 H30B 109.5
C27 C30 H30C 109.4
H30A C30 H30C 109.5
H30B C30 H30C 109.4
C33 C31 C32 108.8(3)
C33 C31 C34 109.4(3)
C32 C31 C34 106.9(3)
C33 C31 Si5 112.9(3)
C32 C31 Si5 110.3(3)
C34 C31 Si5 108.4(2)
C31 C32 H32A 109.7
C31 C32 H32B 109.1
H32A C32 H32B 109.9
C31 C32 H32C 109.7
H32A C32 H32C 109.4
H32B C32 H32C 109.0
C31 C33 H33A 109.1
C31 C33 H33B 110.1
H33A C33 H33B 109.5
C31 C33 H33C 109.3
H33A C33 H33C 109.2
H33B C33 H33C 109.6
C31 C34 H34A 110.0
C31 C34 H34B 109.5
H34A C34 H34B 109.4
C31 C34 H34C 109.7
H34A C34 H34C 108.9
H34B C34 H34C 109.2
Si6 C35 H35A 110.5
Si6 C35 H35B 111.0
H35A C35 H35B 109.6
Si6 C35 H35C 110.4
H35A C35 H35C 107.8
H35B C35 H35C 107.5
C38 C36 C37 107.3(3)
C38 C36 C39 109.3(3)
C37 C36 C39 106.6(3)
C38 C36 Si6 114.6(2)
C37 C36 Si6 107.7(2)
C39 C36 Si6 110.8(3)
C36 C37 H37A 109.4
C36 C37 H37B 110.2
H37A C37 H37B 110.7
C36 C37 H37C 109.1
H37A C37 H37C 108.0
H37B C37 H37C 109.4
C36 C38 H38A 108.1
C36 C38 H38B 108.0
H38A C38 H38B 109.6
C36 C38 H38C 108.8
H38A C38 H38C 110.8
H38B C38 H38C 111.5
C36 C39 H39A 109.0
C36 C39 H39B 109.8
H39A C39 H39B 109.2
C36 C39 H39C 109.4
H39A C39 H39C 107.4
H39B C39 H39C 112.0
C41 C40 C43 106.9(3)
C41 C40 C42 106.8(3)
C43 C40 C42 108.0(3)
C41 C40 Si6 115.8(2)
C43 C40 Si6 110.93(19)
C42 C40 Si6 108.0(2)
C40 C41 H41A 108.0
C40 C41 H41B 108.1
H41A C41 H41B 112.2
C40 C41 H41C 107.3
H41A C41 H41C 110.4
H41B C41 H41C 110.5
C40 C42 H42A 111.0
C40 C42 H42B 110.6
H42A C42 H42B 110.7
C40 C42 H42C 110.0
H42A C42 H42C 107.9
H42B C42 H42C 106.5
C40 C43 H43A 110.4
C40 C43 H43B 109.7
H43A C43 H43B 108.6
C40 C43 H43C 110.3
H43A C43 H43C 110.5
H43B C43 H43C 107.2
Si7 C44 H44A 109.8
Si7 C44 H44B 108.8
H44A C44 H44B 109.2
Si7 C44 H44C 109.4
H44A C44 H44C 111.6
H44B C44 H44C 108.1
C47 C45 C48 108.2(3)
C47 C45 C46 108.1(3)
C48 C45 C46 107.9(3)
C47 C45 Si7 110.9(3)
C48 C45 Si7 113.0(2)
C46 C45 Si7 108.6(2)
C45 C46 H46A 108.6
C45 C46 H46B 108.8
H46A C46 H46B 111.3
C45 C46 H46C 108.3
H46A C46 H46C 109.0
H46B C46 H46C 110.8
C45 C47 H47A 110.7
C45 C47 H47B 110.8
H47A C47 H47B 109.1
C45 C47 H47C 110.2
H47A C47 H47C 107.9
H47B C47 H47C 108.1
C45 C48 H48A 109.4
C45 C48 H48B 109.5
H48A C48 H48B 109.6
C45 C48 H48C 109.4
H48A C48 H48C 110.3
H48B C48 H48C 108.6
C51 C49 C52 109.3(3)
C51 C49 C50 107.5(3)
C52 C49 C50 107.3(3)
C51 C49 Si7 113.4(2)
C52 C49 Si7 107.7(2)
C50 C49 Si7 111.5(2)
C49 C50 H50A 110.3
C49 C50 H50B 109.8
H50A C50 H50B 107.6
C49 C50 H50C 110.8
H50A C50 H50C 109.5
H50B C50 H50C 108.7
C49 C51 H51A 109.8
C49 C51 H51B 110.0
H51A C51 H51B 109.7
C49 C51 H51C 109.5
H51A C51 H51C 108.4
H51B C51 H51C 109.4
C49 C52 H52A 109.2
C49 C52 H52B 109.1
H52A C52 H52B 109.0
C49 C52 H52C 109.3
H52A C52 H52C 110.9
H52B C52 H52C 109.4

loop_
_geom_bond_atom_site_label_1
_geom_bond_atom_site_label_2
_geom_bond_distance
Si1 C2 1.893(3)
Si1 Si4 2.4525(11)
Si1 Si2 2.4767(10)
Si1 Si5 2.4819(12)
Si2 C3 1.943(3)
Si2 Si3 2.3877(10)
Si2 Si6 2.4454(10)
Si3 C4 1.892(3)
Si3 C1 1.909(3)
Si3 Si7 2.4257(10)
Si4 C17 1.887(3)
Si4 C18 1.940(3)
Si4 C22 1.947(3)
Si5 C26 1.911(3)
Si5 C31 1.931(4)
Si5 C27 1.951(3)
Si6 C35 1.884(4)
Si6 C36 1.921(4)
Si6 C40 1.951(3)
Si7 C44 1.883(3)
Si7 C45 1.928(3)
Si7 C49 1.932(3)
C1 C2 1.351(4)
C1 C5 1.493(4)
C2 H2 0.9598
C3 C4 1.356(4)
C3 C11 1.488(4)
C4 H4 0.9600
C5 C6 1.396(4)
C5 C10 1.403(4)
C6 C7 1.396(5)
C6 H6 0.9584
C7 C8 1.387(6)
C7 H7 0.9592
C8 C9 1.385(6)
C8 H8 0.9560
C9 C10 1.385(5)
C9 H9 0.9577
C10 H10 0.9601
C11 C12 1.393(4)
C11 C16 1.412(4)
C12 C13 1.396(4)
C12 H12 0.9629
C13 C14 1.385(5)
C13 H13 0.9461
C14 C15 1.384(5)
C14 H14 0.9473
C15 C16 1.389(4)
C15 H15 0.9590
C16 H16 0.9659
C17 H17A 0.9592
C17 H17B 0.9613
C17 H17C 0.9588
C18 C19 1.534(4)
C18 C20 1.546(5)
C18 C21 1.540(5)
C19 H19A 0.9655
C19 H19B 0.9638
C19 H19C 0.9498
C20 H20A 0.9621
C20 H20B 0.9571
C20 H20C 0.9599
C21 H21A 0.9608
C21 H21B 0.9606
C21 H21C 0.9578
C22 C23 1.535(5)
C22 C24 1.537(5)
C22 C25 1.528(5)
C23 H23A 0.9683
C23 H23B 0.9588
C23 H23C 0.9571
C24 H24A 0.9655
C24 H24B 0.9562
C24 H24C 0.9597
C25 H25A 0.9584
C25 H25B 0.9594
C25 H25C 0.9559
C26 H26A 0.9477
C26 H26B 0.9723
C26 H26C 0.9634
C27 C30 1.513(5)
C27 C28 1.519(6)
C27 C29 1.522(6)
C28 H28A 0.9614
C28 H28B 0.9537
C28 H28C 0.9592
C29 H29A 0.9626
C29 H29B 0.9684
C29 H29C 0.9494
C30 H30A 0.9605
C30 H30B 0.9573
C30 H30C 0.9614
C31 C33 1.533(5)
C31 C32 1.545(5)
C31 C34 1.547(5)
C32 H32A 0.9576
C32 H32B 0.9618
C32 H32C 0.9621
C33 H33A 0.9630
C33 H33B 0.9574
C33 H33C 0.9601
C34 H34A 0.9610
C34 H34B 0.9590
C34 H34C 0.9631
C35 H35A 0.9609
C35 H35B 0.9591
C35 H35C 0.9819
C36 C38 1.536(6)
C36 C37 1.533(5)
C36 C39 1.545(5)
C37 H37A 0.9618
C37 H37B 0.9424
C37 H37C 0.9794
C38 H38A 0.9610
C38 H38B 0.9569
C38 H38C 0.9416
C39 H39A 0.9881
C39 H39B 0.9351
C39 H39C 0.9552
C40 C41 1.537(5)
C40 C43 1.536(4)
C40 C42 1.545(5)
C41 H41A 0.9440
C41 H41B 0.9449
C41 H41C 0.9659
C42 H42A 0.9444
C42 H42B 0.9621
C42 H42C 0.9913
C43 H43A 0.9476
C43 H43B 0.9850
C43 H43C 0.9627
C44 H44A 0.9393
C44 H44B 0.9827
C44 H44C 0.9555
C45 C47 1.538(5)
C45 C48 1.539(5)
C45 C46 1.545(5)
C46 H46A 0.9610
C46 H46B 0.9409
C46 H46C 0.9637
C47 H47A 0.9620
C47 H47B 0.9622
C47 H47C 0.9735
C48 H48A 0.9492
C48 H48B 0.9681
C48 H48C 0.9613
C49 C51 1.535(5)
C49 C52 1.541(5)
C49 C50 1.541(5)
C50 H50A 0.9685
C50 H50B 0.9739
C50 H50C 0.9495
C51 H51A 0.9636
C51 H51B 0.9544
C51 H51C 0.9679
C52 H52A 0.9529
C52 H52B 0.9700
C52 H52C 0.9522
